data_1570414
loop_
_publ_author_name
'Cheng, Qiuhong'
'Hao, Aiyou'
'Xing, Pengyao'

_publ_section_title
;
 Selective chiral dimerization and folding driven by arene-perfluoroarene
 force.
;
_journal_issue 2
_journal_name_full 'Chemical science'
_journal_page_first 618
_journal_page_last 628
_journal_paper_doi 10.1039/d3sc05212e
_journal_volume 15
_journal_year 2024
_chemical_formula_moiety 'C33 H22 F7 N3 O2'
_chemical_formula_sum 'C33 H22 F7 N3 O2'
_chemical_formula_weight 625.53
_space_group_crystal_system orthorhombic
_space_group_IT_number 20
_space_group_name_Hall 'C 2c 2'
_space_group_name_H-M_alt 'C 2 2 21'
_atom_sites_solution_hydrogens geom
_atom_sites_solution_primary dual
_audit_creation_date 2022-09-19
_audit_creation_method
;
Olex2 1.3
(compiled 2020.02.04 svn.rd84adfe8 for OlexSys, GUI svn.r6032)
;
_audit_update_record
;
2023-03-03 deposited with the CCDC.	2023-11-28 downloaded from the CCDC.
;
_cell_angle_alpha 90
_cell_angle_beta 90
_cell_angle_gamma 90
_cell_formula_units_Z 8
_cell_length_a 7.1815(3)
_cell_length_b 17.3109(7)
_cell_length_c 46.2197(17)
_cell_measurement_reflns_used 4723
_cell_measurement_temperature 173.01(10)
_cell_measurement_theta_max 75.2640
_cell_measurement_theta_min 5.1820
_cell_volume 5746.0(4)
_computing_cell_refinement 'CrysAlisPro 1.171.42.49 (Rigaku OD, 2022)'
_computing_data_collection 'CrysAlisPro 1.171.42.49 (Rigaku OD, 2022)'
_computing_data_reduction 'CrysAlisPro 1.171.42.49 (Rigaku OD, 2022)'
_computing_molecular_graphics 'Olex2 1.3 (Dolomanov et al., 2009)'
_computing_publication_material 'Olex2 1.3 (Dolomanov et al., 2009)'
_computing_structure_refinement 'SHELXL 2018/3 (Sheldrick, 2015)'
_computing_structure_solution 'SHELXT  (Sheldrick, 2015)'
_diffrn_ambient_environment N~2~
_diffrn_ambient_temperature 173.01(10)
_diffrn_detector 'Hybrid Pixel Array Detector'
_diffrn_detector_area_resol_mean 10.0000
_diffrn_detector_type HyPix
_diffrn_measured_fraction_theta_full 0.990
_diffrn_measured_fraction_theta_max 0.943
_diffrn_measurement_details
;
List of Runs (angles in degrees, time in seconds):

  # Type    Start    End  Width  t~exp~   \w     \q     \k     \f   Frames
#--------------------------------------------------------------------------
  1  \w     35.00 109.00   1.00    3.60    --  106.65-124.00  32.00   74
  2  \w     34.00  91.00   1.00    3.60    --  106.65 -72.00 100.00   57
  3  \w     94.00 126.00   1.00    3.60    --  106.65  49.00  49.00   32
  4  \w    130.00 178.00   1.00    3.60    --  106.65  49.00  49.00   48
  5  \w     94.00 163.00   1.00    3.60    --  106.65  19.00-150.00   69
  6  \w    -65.00  22.00   1.00    1.30    --  -48.42  72.00-129.00   87
  7  \w    -85.00 -59.00   1.00    3.60    --  -91.75  72.00-129.00   26
  8  \w    -66.00 -19.00   1.00    3.60    --  -91.75  57.00-150.00   47
  9  \w    -49.00 -19.00   1.00    3.60    --  -91.75  72.00-129.00   30
 10  \w    -55.00 -30.00   1.00    3.60    --  -91.75  49.00  49.00   25
 11  \w   -165.00 -82.00   1.00    3.60    --  -91.75 -38.00 150.00   83
 12  \w    -85.00 -19.00   1.00    3.60    --  -91.75 125.00-120.00   66
 13  \w   -120.00 -73.00   1.00    1.30    --  -48.42-125.00-180.00   47
;
_diffrn_measurement_device 'four-circle diffractometer'
_diffrn_measurement_device_type 'XtaLAB Synergy, Dualflex, HyPix'
_diffrn_measurement_method '\w scans'
_diffrn_orient_matrix_type 'CrysAlisPro convention (1999,Acta A55,543-557)'
_diffrn_orient_matrix_UB_11 0.1671102000
_diffrn_orient_matrix_UB_12 -0.0482806000
_diffrn_orient_matrix_UB_13 -0.0105180000
_diffrn_orient_matrix_UB_21 -0.0444152000
_diffrn_orient_matrix_UB_22 0.0223591000
_diffrn_orient_matrix_UB_23 -0.0314906000
_diffrn_orient_matrix_UB_31 0.1273060000
_diffrn_orient_matrix_UB_32 0.0712784000
_diffrn_orient_matrix_UB_33 0.0027799000
_diffrn_radiation_monochromator mirror
_diffrn_radiation_probe x-ray
_diffrn_radiation_type 'Cu K\a'
_diffrn_radiation_wavelength 1.54184
_diffrn_reflns_av_R_equivalents 0.0461
_diffrn_reflns_av_unetI/netI 0.0477
_diffrn_reflns_Laue_measured_fraction_full 0.990
_diffrn_reflns_Laue_measured_fraction_max 0.943
_diffrn_reflns_limit_h_max 9
_diffrn_reflns_limit_h_min -8
_diffrn_reflns_limit_k_max 21
_diffrn_reflns_limit_k_min -19
_diffrn_reflns_limit_l_max 58
_diffrn_reflns_limit_l_min -50
_diffrn_reflns_number 14428
_diffrn_reflns_point_group_measured_fraction_full 0.972
_diffrn_reflns_point_group_measured_fraction_max 0.906
_diffrn_reflns_theta_full 67.684
_diffrn_reflns_theta_max 76.505
_diffrn_reflns_theta_min 5.110
_diffrn_source 'micro-focus sealed X-ray tube'
_diffrn_source_type 'PhotonJet (Cu) X-ray Source'
_exptl_absorpt_coefficient_mu 1.057
_exptl_absorpt_correction_T_max 1.00000
_exptl_absorpt_correction_T_min 0.29192
_exptl_absorpt_correction_type multi-scan
_exptl_absorpt_process_details
;
CrysAlisPro 1.171.42.49 (Rigaku Oxford Diffraction, 2022)
Empirical absorption correction using spherical harmonics,
implemented in SCALE3 ABSPACK scaling algorithm.
;
_exptl_crystal_colour 'clear light colourless'
_exptl_crystal_colour_lustre clear
_exptl_crystal_colour_modifier light
_exptl_crystal_colour_primary colourless
_exptl_crystal_density_diffrn 1.446
_exptl_crystal_description needle
_exptl_crystal_F_000 2560
_exptl_crystal_size_max 0.03
_exptl_crystal_size_mid 0.02
_exptl_crystal_size_min 0.01
_refine_diff_density_max 0.330
_refine_diff_density_min -0.442
_refine_diff_density_rms 0.047
_refine_ls_abs_structure_details
;
 Flack x determined using 1575 quotients [(I+)-(I-)]/[(I+)+(I-)]
 (Parsons, Flack and Wagner, Acta Cryst. B69 (2013) 249-259).
;
_refine_ls_abs_structure_Flack 0.41(10)
_refine_ls_extinction_method none
_refine_ls_goodness_of_fit_ref 0.857
_refine_ls_hydrogen_treatment constr
_refine_ls_matrix_type full
_refine_ls_number_parameters 407
_refine_ls_number_reflns 5464
_refine_ls_number_restraints 6
_refine_ls_restrained_S_all 0.939
_refine_ls_R_factor_all 0.0634
_refine_ls_R_factor_gt 0.0522
_refine_ls_shift/su_max 0.000
_refine_ls_shift/su_mean 0.000
_refine_ls_structure_factor_coef Fsqd
_refine_ls_weighting_details 'w=1/[\s^2^(Fo^2^)+(0.1095P)^2^+6.1639P] where P=(Fo^2^+2Fc^2^)/3'
_refine_ls_weighting_scheme calc
_refine_ls_wR_factor_gt 0.1467
_refine_ls_wR_factor_ref 0.1567
_reflns_Friedel_coverage 0.707
_reflns_Friedel_fraction_full 0.949
_reflns_Friedel_fraction_max 0.858
_reflns_number_gt 4542
_reflns_number_total 5464
_reflns_threshold_expression 'I > 2\s(I)'
_cod_data_source_file d3sc05212e2.cif
_cod_data_source_block 20220917pma_auto
_cod_depositor_comments 'Adding full bibliography for 1570414--1570417.cif.'
_cod_original_cell_volume 5745.9(4)
_cod_database_code 1570414
_shelx_shelxl_version_number 2018/3
_chemical_oxdiff_formula CNOF
_shelx_space_group_comment
;
The symmetry employed for this shelxl refinement is uniquely defined
by the following loop, which should always be used as a source of
symmetry information in preference to the above space-group names.
They are only intended as comments.
;
_shelx_estimated_absorpt_t_max 0.990
_shelx_estimated_absorpt_t_min 0.969
_reflns_odcompleteness_completeness 98.84
_reflns_odcompleteness_iscentric 1
_reflns_odcompleteness_theta 66.97
_olex2_refinement_description
;
1. Fixed Uiso
 At 1.2 times of:
  All C(H) groups, All C(H,H) groups, All N(H) groups
 At 1.5 times of:
  All C(H,H,H) groups
2. Uiso/Uaniso restraints and constraints
Uanis(F27) \\sim Ueq: with sigma of 0.001 and sigma for terminal atoms of 0.002
3.a Ternary CH refined with riding coordinates:
 C17(H17)
3.b Secondary CH2 refined with riding coordinates:
 C12(H12A,H12B), C14(H14A,H14B), C13(H13A,H13B)
3.c Aromatic/amide H refined with riding coordinates:
 N18(H18), N15(H15), N11(H11), C31(H31), C41(H41), C32(H32), C42(H42),
 C37(H37), C36(H36), C45(H45), C43(H43), C44(H44)
3.d Idealised Me refined as rotating group:
 C21(H21A,H21B,H21C)
;
_smtbx_masks_void_probe_radius 1.2
_smtbx_masks_void_truncation_radius 1.2
_olex2_submission_special_instructions 'No special instructions were received'
_oxdiff_exptl_absorpt_empirical_details
;
Empirical correction (ABSPACK) includes:
- Absorption correction using spherical harmonics
- Frame scaling
;
_oxdiff_exptl_absorpt_empirical_full_max 1.581
_oxdiff_exptl_absorpt_empirical_full_min 0.294

loop_
_space_group_symop_operation_xyz
'x, y, z'
'-x, -y, z+1/2'
'-x, y, -z+1/2'
'x, -y, -z'
'x+1/2, y+1/2, z'
'-x+1/2, -y+1/2, z+1/2'
'-x+1/2, y+1/2, -z+1/2'
'x+1/2, -y+1/2, -z'

loop_
_atom_site_label
_atom_site_type_symbol
_atom_site_fract_x
_atom_site_fract_y
_atom_site_fract_z
_atom_site_U_iso_or_equiv
_atom_site_adp_type
_atom_site_occupancy
_atom_site_site_symmetry_order
_atom_site_calc_flag
_atom_site_refinement_flags_posn
_atom_site_refinement_flags_adp
_atom_site_refinement_flags_occupancy
_atom_site_disorder_assembly
_atom_site_disorder_group
F23 F 0.6136(4) 0.75901(16) 0.59562(6) 0.0504(7) Uani 1 1 d . . . . .
O20 O 0.2780(4) 0.43746(16) 0.45772(6) 0.0363(6) Uani 1 1 d . . . . .
F29 F 0.5519(4) 0.50867(17) 0.63417(7) 0.0560(8) Uani 1 1 d . . . . .
O22 O 0.5458(4) 0.32056(16) 0.50453(6) 0.0367(7) Uani 1 1 d . . . . .
F25 F 0.5016(5) 0.82220(18) 0.64497(7) 0.0608(8) Uani 1 1 d . . . . .
N18 N 0.1771(5) 0.33477(18) 0.48235(7) 0.0295(7) Uani 1 1 d . . . . .
H18 H 0.123500 0.289052 0.482209 0.035 Uiso 1 1 calc R U . . .
N15 N 0.5083(4) 0.43613(19) 0.52630(8) 0.0313(7) Uani 1 1 d . . . . .
H15 H 0.428936 0.472290 0.531501 0.038 Uiso 1 1 calc R U . . .
F28 F 0.4364(5) 0.4925(2) 0.68575(9) 0.0779(11) Uani 1 1 d . . . . .
N11 N 0.6503(6) 0.6076(2) 0.58737(8) 0.0430(9) Uani 1 1 d . . . . .
H11 H 0.693687 0.643131 0.575548 0.052 Uiso 1 1 calc R U . . .
F24 F 0.3959(6) 0.8050(3) 0.69783(8) 0.0809(12) Uani 1 1 d . . . . .
C19 C 0.2089(5) 0.3720(2) 0.45746(8) 0.0264(7) Uani 1 1 d . . . . .
C16 C 0.4433(5) 0.3732(2) 0.51257(8) 0.0264(7) Uani 1 1 d . . . . .
C30 C 0.1161(5) 0.3719(2) 0.40398(9) 0.0297(8) Uani 1 1 d . . . . .
C17 C 0.2311(5) 0.3700(2) 0.50963(8) 0.0277(8) Uani 1 1 d . . . . .
H17 H 0.179921 0.423708 0.510551 0.033 Uiso 1 1 calc R U . . .
F27 F 0.3202(6) 0.5565(3) 0.73491(8) 0.0895(11) Uani 1 1 d . U . . .
C31 C 0.1184(6) 0.4551(2) 0.40143(9) 0.0346(9) Uani 1 1 d . . . . .
H31 H 0.152709 0.485385 0.417713 0.042 Uiso 1 1 calc R U . . .
C39 C 0.0625(5) 0.3281(3) 0.37899(8) 0.0336(9) Uani 1 1 d . . . . .
C40 C 0.1577(5) 0.3313(2) 0.42982(8) 0.0295(8) Uani 1 1 d . . . . .
F26 F 0.3027(6) 0.7109(3) 0.74157(7) 0.1046(16) Uani 1 1 d . . . . .
C2 C 0.5680(6) 0.7133(3) 0.61791(9) 0.0389(10) Uani 1 1 d . . . . .
C1 C 0.5856(6) 0.6318(3) 0.61372(10) 0.0396(10) Uani 1 1 d . . . . .
C41 C 0.1535(6) 0.2505(2) 0.42973(9) 0.0340(9) Uani 1 1 d . . . . .
H41 H 0.184036 0.223439 0.446981 0.041 Uiso 1 1 calc R U . . .
C12 C 0.6532(6) 0.5277(2) 0.57725(10) 0.0374(9) Uani 1 1 d . . . . .
H12A H 0.525343 0.506344 0.577218 0.045 Uiso 1 1 calc R U . . .
H12B H 0.730729 0.495810 0.590331 0.045 Uiso 1 1 calc R U . . .
C14 C 0.7049(6) 0.4468(2) 0.53291(10) 0.0350(9) Uani 1 1 d . . . . .
H14A H 0.779224 0.443594 0.514915 0.042 Uiso 1 1 calc R U . . .
H14B H 0.747652 0.405636 0.546204 0.042 Uiso 1 1 calc R U . . .
C32 C 0.0728(6) 0.4907(3) 0.37633(10) 0.0398(10) Uani 1 1 d . . . . .
H32 H 0.077819 0.545488 0.375390 0.048 Uiso 1 1 calc R U . . .
C33 C 0.0170(6) 0.4483(3) 0.35112(9) 0.0433(11) Uani 1 1 d . . . . .
C34 C 0.0135(6) 0.3671(3) 0.35277(9) 0.0383(10) Uani 1 1 d . . . . .
C38 C 0.0578(6) 0.2459(3) 0.37992(9) 0.0384(10) Uani 1 1 d . . . . .
C10 C 0.5382(6) 0.5871(3) 0.63692(10) 0.0430(11) Uani 1 1 d . . . . .
C21 C 0.1537(7) 0.3231(3) 0.53476(9) 0.0409(10) Uani 1 1 d . . . . .
H21A H 0.018018 0.319320 0.532947 0.061 Uiso 1 1 calc R U . . .
H21B H 0.185170 0.348599 0.553049 0.061 Uiso 1 1 calc R U . . .
H21C H 0.208007 0.271176 0.534463 0.061 Uiso 1 1 calc R U . . .
C42 C 0.1064(7) 0.2088(3) 0.40535(10) 0.0402(10) Uani 1 1 d . . . . .
H42 H 0.107238 0.153939 0.406025 0.048 Uiso 1 1 calc R U . . .
C37 C 0.0044(7) 0.2041(3) 0.35418(11) 0.0493(12) Uani 1 1 d . . . . .
H37 H 0.002443 0.149243 0.354587 0.059 Uiso 1 1 calc R U . . .
C4 C 0.4662(6) 0.6982(3) 0.66699(10) 0.0464(11) Uani 1 1 d . . . . .
C13 C 0.7326(6) 0.5257(2) 0.54702(10) 0.0365(9) Uani 1 1 d . . . . .
H13A H 0.867272 0.537770 0.547783 0.044 Uiso 1 1 calc R U . . .
H13B H 0.671058 0.565795 0.535091 0.044 Uiso 1 1 calc R U . . .
C35 C -0.0399(6) 0.3226(4) 0.32788(9) 0.0473(12) Uani 1 1 d . . . . .
C3 C 0.5142(7) 0.7445(3) 0.64320(10) 0.0469(11) Uani 1 1 d . . . . .
C36 C -0.0422(7) 0.2407(4) 0.32991(11) 0.0536(13) Uani 1 1 d . . . . .
H36 H -0.077877 0.211209 0.313480 0.064 Uiso 1 1 calc R U . . .
C9 C 0.4784(7) 0.6170(3) 0.66358(11) 0.0482(12) Uani 1 1 d . . . . .
C45 C -0.0901(7) 0.3630(4) 0.30258(11) 0.0595(16) Uani 1 1 d . . . . .
H45 H -0.126505 0.334814 0.285877 0.071 Uiso 1 1 calc R U . . .
C43 C -0.0352(7) 0.4859(4) 0.32536(11) 0.0558(14) Uani 1 1 d . . . . .
H43 H -0.034801 0.540654 0.324258 0.067 Uiso 1 1 calc R U . . .
C8 C 0.4294(7) 0.5695(4) 0.68730(13) 0.0603(15) Uani 1 1 d . . . . .
C44 C -0.0874(8) 0.4418(5) 0.30156(11) 0.0639(17) Uani 1 1 d . . . . .
H44 H -0.122079 0.467210 0.284148 0.077 Uiso 1 1 calc R U . . .
C7 C 0.3730(8) 0.6011(5) 0.71282(12) 0.0684(18) Uani 1 1 d . . . . .
C5 C 0.4076(8) 0.7280(4) 0.69408(11) 0.0614(16) Uani 1 1 d . . . . .
C6 C 0.3622(8) 0.6801(6) 0.71607(11) 0.075(2) Uani 1 1 d . . . . .

loop_
_atom_site_aniso_label
_atom_site_aniso_U_11
_atom_site_aniso_U_22
_atom_site_aniso_U_33
_atom_site_aniso_U_23
_atom_site_aniso_U_13
_atom_site_aniso_U_12
F23 0.0698(19) 0.0437(14) 0.0377(14) 0.0052(12) 0.0070(13) -0.0103(13)
O20 0.0449(16) 0.0309(14) 0.0331(14) -0.0003(12) -0.0021(12) -0.0095(13)
F29 0.0581(18) 0.0521(16) 0.0579(18) 0.0165(14) -0.0039(14) -0.0075(14)
O22 0.0387(15) 0.0289(14) 0.0424(16) -0.0063(12) -0.0029(12) 0.0081(12)
F25 0.078(2) 0.0514(17) 0.0530(17) -0.0094(14) 0.0081(15) -0.0090(16)
N18 0.0354(17) 0.0268(15) 0.0264(16) -0.0032(13) -0.0042(13) -0.0076(13)
N15 0.0272(15) 0.0254(15) 0.0413(18) -0.0063(14) -0.0087(13) 0.0007(13)
F28 0.064(2) 0.093(3) 0.077(2) 0.050(2) 0.0047(18) -0.005(2)
N11 0.049(2) 0.042(2) 0.0373(19) -0.0004(16) -0.0027(17) -0.0091(18)
F24 0.082(3) 0.112(3) 0.0493(19) -0.0218(19) 0.0127(17) -0.019(2)
C19 0.0246(17) 0.0266(17) 0.0280(18) -0.0031(14) -0.0013(14) -0.0001(15)
C16 0.0312(18) 0.0244(17) 0.0236(16) 0.0012(14) -0.0047(14) 0.0037(15)
C30 0.0222(18) 0.037(2) 0.0296(19) -0.0031(16) 0.0035(15) 0.0005(15)
C17 0.034(2) 0.0251(17) 0.0242(18) -0.0017(14) 0.0006(15) -0.0047(15)
F27 0.0785(19) 0.132(2) 0.0575(16) 0.0364(17) 0.0081(15) -0.0025(18)
C31 0.033(2) 0.038(2) 0.0328(19) 0.0017(17) 0.0026(16) -0.0028(17)
C39 0.0232(18) 0.050(2) 0.028(2) -0.0044(18) 0.0014(15) 0.0004(18)
C40 0.0258(18) 0.035(2) 0.0278(18) -0.0022(16) -0.0005(15) -0.0015(16)
F26 0.079(2) 0.200(5) 0.0345(17) 0.000(2) 0.0152(17) -0.005(3)
C2 0.040(2) 0.046(2) 0.031(2) -0.0006(18) -0.0005(17) -0.010(2)
C1 0.033(2) 0.050(3) 0.036(2) 0.0029(19) -0.0085(17) -0.0079(19)
C41 0.037(2) 0.034(2) 0.031(2) -0.0030(16) -0.0030(17) -0.0001(17)
C12 0.033(2) 0.036(2) 0.043(2) -0.0005(18) -0.0099(18) -0.0057(17)
C14 0.0251(18) 0.0308(19) 0.049(2) 0.0010(18) -0.0076(17) 0.0008(16)
C32 0.037(2) 0.041(2) 0.041(2) 0.0073(18) 0.0064(19) 0.0109(19)
C33 0.036(2) 0.063(3) 0.031(2) 0.008(2) 0.0048(17) 0.007(2)
C34 0.0247(19) 0.061(3) 0.029(2) -0.001(2) 0.0009(16) 0.0059(19)
C38 0.032(2) 0.049(2) 0.034(2) -0.0125(19) 0.0017(17) -0.0035(19)
C10 0.034(2) 0.050(3) 0.044(2) 0.008(2) -0.0109(19) -0.010(2)
C21 0.047(2) 0.048(2) 0.028(2) -0.0022(18) 0.0059(18) -0.015(2)
C42 0.050(3) 0.032(2) 0.039(2) -0.0088(18) -0.0022(19) 0.0015(19)
C37 0.047(3) 0.061(3) 0.040(2) -0.021(2) -0.001(2) -0.007(2)
C4 0.034(2) 0.070(3) 0.035(2) 0.000(2) -0.0045(18) -0.006(2)
C13 0.033(2) 0.032(2) 0.044(2) -0.0035(18) -0.0107(17) -0.0052(16)
C35 0.032(2) 0.084(4) 0.026(2) -0.006(2) -0.0003(17) -0.002(2)
C3 0.049(3) 0.055(3) 0.036(2) -0.003(2) -0.002(2) -0.011(2)
C36 0.043(3) 0.081(4) 0.037(2) -0.023(2) -0.001(2) -0.006(3)
C9 0.035(2) 0.072(3) 0.038(2) 0.016(2) -0.0081(18) -0.014(2)
C45 0.044(3) 0.105(5) 0.029(2) -0.001(3) -0.005(2) 0.006(3)
C43 0.046(3) 0.077(4) 0.044(3) 0.018(3) 0.000(2) 0.014(3)
C8 0.041(3) 0.087(4) 0.053(3) 0.028(3) -0.011(2) -0.010(3)
C44 0.052(3) 0.109(5) 0.031(2) 0.015(3) -0.003(2) 0.011(3)
C7 0.045(3) 0.121(6) 0.040(3) 0.032(3) 0.004(2) -0.006(3)
C5 0.051(3) 0.094(5) 0.039(3) -0.001(3) -0.005(2) -0.020(3)
C6 0.044(3) 0.153(7) 0.028(2) 0.007(3) -0.001(2) -0.007(4)

loop_
_atom_type_symbol
_atom_type_description
_atom_type_scat_dispersion_real
_atom_type_scat_dispersion_imag
_atom_type_scat_source
C C 0.0181 0.0091 'International Tables Vol C Tables 4.2.6.8 and 6.1.1.4'
H H 0.0000 0.0000 'International Tables Vol C Tables 4.2.6.8 and 6.1.1.4'
F F 0.0727 0.0534 'International Tables Vol C Tables 4.2.6.8 and 6.1.1.4'
N N 0.0311 0.0180 'International Tables Vol C Tables 4.2.6.8 and 6.1.1.4'
O O 0.0492 0.0322 'International Tables Vol C Tables 4.2.6.8 and 6.1.1.4'

loop_
_geom_angle_atom_site_label_1
_geom_angle_atom_site_label_2
_geom_angle_atom_site_label_3
_geom_angle
_geom_angle_site_symmetry_1
_geom_angle_site_symmetry_3
_geom_angle_publ_flag
C19 N18 H18 120.1 . . ?
C19 N18 C17 119.9(3) . . ?
C17 N18 H18 120.1 . . ?
C16 N15 H15 118.7 . . ?
C16 N15 C14 122.6(3) . . ?
C14 N15 H15 118.7 . . ?
C1 N11 H11 117.3 . . ?
C1 N11 C12 125.4(4) . . ?
C12 N11 H11 117.3 . . ?
O20 C19 N18 120.1(3) . . ?
O20 C19 C40 122.3(3) . . ?
N18 C19 C40 117.6(3) . . ?
O22 C16 N15 122.4(4) . . ?
O22 C16 C17 122.9(3) . . ?
N15 C16 C17 114.6(3) . . ?
C39 C30 C31 117.7(4) . . ?
C40 C30 C31 124.1(4) . . ?
C40 C30 C39 118.2(4) . . ?
N18 C17 C16 111.0(3) . . ?
N18 C17 H17 109.2 . . ?
N18 C17 C21 109.9(3) . . ?
C16 C17 H17 109.2 . . ?
C21 C17 C16 108.3(3) . . ?
C21 C17 H17 109.2 . . ?
C30 C31 H31 119.3 . . ?
C32 C31 C30 121.4(4) . . ?
C32 C31 H31 119.3 . . ?
C34 C39 C30 119.8(4) . . ?
C38 C39 C30 120.7(4) . . ?
C38 C39 C34 119.4(4) . . ?
C30 C40 C19 122.3(3) . . ?
C41 C40 C19 118.4(4) . . ?
C41 C40 C30 119.3(4) . . ?
F23 C2 C1 117.2(4) . . ?
F23 C2 C3 120.1(4) . . ?
C3 C2 C1 122.6(4) . . ?
N11 C1 C2 116.9(4) . . ?
C10 C1 N11 127.6(5) . . ?
C10 C1 C2 115.5(4) . . ?
C40 C41 H41 119.0 . . ?
C42 C41 C40 122.0(4) . . ?
C42 C41 H41 119.0 . . ?
N11 C12 H12A 109.9 . . ?
N11 C12 H12B 109.9 . . ?
N11 C12 C13 108.9(3) . . ?
H12A C12 H12B 108.3 . . ?
C13 C12 H12A 109.9 . . ?
C13 C12 H12B 109.9 . . ?
N15 C14 H14A 109.8 . . ?
N15 C14 H14B 109.8 . . ?
N15 C14 C13 109.3(3) . . ?
H14A C14 H14B 108.3 . . ?
C13 C14 H14A 109.8 . . ?
C13 C14 H14B 109.8 . . ?
C31 C32 H32 119.0 . . ?
C31 C32 C33 122.0(4) . . ?
C33 C32 H32 119.0 . . ?
C34 C33 C32 118.2(4) . . ?
C43 C33 C32 121.7(5) . . ?
C43 C33 C34 120.1(5) . . ?
C39 C34 C35 119.3(4) . . ?
C33 C34 C39 120.8(4) . . ?
C33 C34 C35 119.8(4) . . ?
C39 C38 C37 118.8(4) . . ?
C42 C38 C39 118.9(4) . . ?
C42 C38 C37 122.3(5) . . ?
F29 C10 C9 118.0(4) . . ?
C1 C10 F29 118.1(4) . . ?
C1 C10 C9 123.9(5) . . ?
C17 C21 H21A 109.5 . . ?
C17 C21 H21B 109.5 . . ?
C17 C21 H21C 109.5 . . ?
H21A C21 H21B 109.5 . . ?
H21A C21 H21C 109.5 . . ?
H21B C21 H21C 109.5 . . ?
C41 C42 C38 120.8(4) . . ?
C41 C42 H42 119.6 . . ?
C38 C42 H42 119.6 . . ?
C38 C37 H37 119.2 . . ?
C36 C37 C38 121.5(5) . . ?
C36 C37 H37 119.2 . . ?
C3 C4 C9 117.7(4) . . ?
C3 C4 C5 123.8(5) . . ?
C5 C4 C9 118.5(5) . . ?
C12 C13 C14 111.5(4) . . ?
C12 C13 H13A 109.3 . . ?
C12 C13 H13B 109.3 . . ?
C14 C13 H13A 109.3 . . ?
C14 C13 H13B 109.3 . . ?
H13A C13 H13B 108.0 . . ?
C36 C35 C34 119.1(4) . . ?
C45 C35 C34 117.8(5) . . ?
C45 C35 C36 123.2(5) . . ?
F25 C3 C4 120.3(4) . . ?
C2 C3 F25 118.1(4) . . ?
C2 C3 C4 121.5(5) . . ?
C37 C36 C35 121.8(4) . . ?
C37 C36 H36 119.1 . . ?
C35 C36 H36 119.1 . . ?
C10 C9 C4 118.8(4) . . ?
C10 C9 C8 122.9(5) . . ?
C8 C9 C4 118.4(5) . . ?
C35 C45 H45 119.3 . . ?
C44 C45 C35 121.4(5) . . ?
C44 C45 H45 119.3 . . ?
C33 C43 H43 120.4 . . ?
C44 C43 C33 119.2(6) . . ?
C44 C43 H43 120.4 . . ?
F28 C8 C9 121.9(6) . . ?
F28 C8 C7 117.3(5) . . ?
C7 C8 C9 120.7(6) . . ?
C45 C44 C43 121.6(5) . . ?
C45 C44 H44 119.2 . . ?
C43 C44 H44 119.2 . . ?
F27 C7 C8 120.9(7) . . ?
F27 C7 C6 118.3(6) . . ?
C8 C7 C6 120.7(5) . . ?
F24 C5 C4 119.5(5) . . ?
F24 C5 C6 119.7(6) . . ?
C6 C5 C4 120.8(7) . . ?
F26 C6 C7 120.0(6) . . ?
C5 C6 F26 119.1(8) . . ?
C5 C6 C7 120.9(6) . . ?

loop_
_geom_bond_atom_site_label_1
_geom_bond_atom_site_label_2
_geom_bond_distance
_geom_bond_site_symmetry_2
_geom_bond_publ_flag
F23 C2 1.340(5) . ?
O20 C19 1.238(5) . ?
F29 C10 1.368(6) . ?
O22 C16 1.229(5) . ?
F25 C3 1.351(6) . ?
N18 H18 0.8800 . ?
N18 C19 1.338(5) . ?
N18 C17 1.454(5) . ?
N15 H15 0.8800 . ?
N15 C16 1.345(5) . ?
N15 C14 1.456(5) . ?
F28 C8 1.335(8) . ?
N11 H11 0.8800 . ?
N11 C1 1.370(6) . ?
N11 C12 1.460(6) . ?
F24 C5 1.346(8) . ?
C19 C40 1.505(5) . ?
C16 C17 1.531(5) . ?
C30 C31 1.444(6) . ?
C30 C39 1.435(6) . ?
C30 C40 1.418(6) . ?
C17 H17 1.0000 . ?
C17 C21 1.523(5) . ?
F27 C7 1.335(7) . ?
C31 H31 0.9500 . ?
C31 C32 1.355(6) . ?
C39 C34 1.432(6) . ?
C39 C38 1.424(7) . ?
C40 C41 1.399(6) . ?
F26 C6 1.362(8) . ?
C2 C1 1.430(7) . ?
C2 C3 1.344(7) . ?
C1 C10 1.365(7) . ?
C41 H41 0.9500 . ?
C41 C42 1.380(6) . ?
C12 H12A 0.9900 . ?
C12 H12B 0.9900 . ?
C12 C13 1.510(7) . ?
C14 H14A 0.9900 . ?
C14 H14B 0.9900 . ?
C14 C13 1.526(6) . ?
C32 H32 0.9500 . ?
C32 C33 1.434(7) . ?
C33 C34 1.408(7) . ?
C33 C43 1.407(7) . ?
C34 C35 1.437(7) . ?
C38 C42 1.384(7) . ?
C38 C37 1.444(6) . ?
C10 C9 1.403(8) . ?
C21 H21A 0.9800 . ?
C21 H21B 0.9800 . ?
C21 H21C 0.9800 . ?
C42 H42 0.9500 . ?
C37 H37 0.9500 . ?
C37 C36 1.331(8) . ?
C4 C3 1.403(7) . ?
C4 C9 1.418(8) . ?
C4 C5 1.418(8) . ?
C13 H13A 0.9900 . ?
C13 H13B 0.9900 . ?
C35 C36 1.421(8) . ?
C35 C45 1.410(8) . ?
C36 H36 0.9500 . ?
C9 C8 1.415(7) . ?
C45 H45 0.9500 . ?
C45 C44 1.365(10) . ?
C43 H43 0.9500 . ?
C43 C44 1.390(9) . ?
C8 C7 1.362(10) . ?
C44 H44 0.9500 . ?
C7 C6 1.378(11) . ?
C5 C6 1.352(9) . ?

loop_
_geom_torsion_atom_site_label_1
_geom_torsion_atom_site_label_2
_geom_torsion_atom_site_label_3
_geom_torsion_atom_site_label_4
_geom_torsion
_geom_torsion_site_symmetry_1
_geom_torsion_site_symmetry_2
_geom_torsion_site_symmetry_3
_geom_torsion_site_symmetry_4
_geom_torsion_publ_flag
F23 C2 C1 N11 1.0(6) . . . . ?
F23 C2 C1 C10 179.9(4) . . . . ?
F23 C2 C3 F25 2.3(7) . . . . ?
F23 C2 C3 C4 -179.8(4) . . . . ?
O20 C19 C40 C30 -24.9(6) . . . . ?
O20 C19 C40 C41 154.4(4) . . . . ?
F29 C10 C9 C4 179.0(4) . . . . ?
F29 C10 C9 C8 -1.1(7) . . . . ?
O22 C16 C17 N18 -39.1(5) . . . . ?
O22 C16 C17 C21 81.6(5) . . . . ?
N18 C19 C40 C30 155.1(4) . . . . ?
N18 C19 C40 C41 -25.7(5) . . . . ?
N15 C16 C17 N18 144.8(3) . . . . ?
N15 C16 C17 C21 -94.5(4) . . . . ?
N15 C14 C13 C12 70.7(4) . . . . ?
F28 C8 C7 F27 -2.5(8) . . . . ?
F28 C8 C7 C6 -180.0(5) . . . . ?
N11 C1 C10 F29 -1.3(7) . . . . ?
N11 C1 C10 C9 177.8(4) . . . . ?
N11 C12 C13 C14 -168.9(3) . . . . ?
F24 C5 C6 F26 0.9(9) . . . . ?
F24 C5 C6 C7 -179.9(5) . . . . ?
C19 N18 C17 C16 -69.1(4) . . . . ?
C19 N18 C17 C21 171.1(4) . . . . ?
C19 C40 C41 C42 179.4(4) . . . . ?
C16 N15 C14 C13 177.0(4) . . . . ?
C30 C31 C32 C33 1.0(7) . . . . ?
C30 C39 C34 C33 0.0(6) . . . . ?
C30 C39 C34 C35 180.0(4) . . . . ?
C30 C39 C38 C42 -0.2(6) . . . . ?
C30 C39 C38 C37 -179.5(4) . . . . ?
C30 C40 C41 C42 -1.3(6) . . . . ?
C17 N18 C19 O20 -2.7(5) . . . . ?
C17 N18 C19 C40 177.4(4) . . . . ?
F27 C7 C6 F26 1.5(9) . . . . ?
F27 C7 C6 C5 -177.7(5) . . . . ?
C31 C30 C39 C34 -0.1(6) . . . . ?
C31 C30 C39 C38 179.8(4) . . . . ?
C31 C30 C40 C19 0.0(6) . . . . ?
C31 C30 C40 C41 -179.2(4) . . . . ?
C31 C32 C33 C34 -1.1(6) . . . . ?
C31 C32 C33 C43 178.2(5) . . . . ?
C39 C30 C31 C32 -0.4(6) . . . . ?
C39 C30 C40 C19 -177.9(3) . . . . ?
C39 C30 C40 C41 2.9(6) . . . . ?
C39 C34 C35 C36 -0.2(7) . . . . ?
C39 C34 C35 C45 179.1(4) . . . . ?
C39 C38 C42 C41 1.9(7) . . . . ?
C39 C38 C37 C36 -0.8(7) . . . . ?
C40 C30 C31 C32 -178.3(4) . . . . ?
C40 C30 C39 C34 177.9(4) . . . . ?
C40 C30 C39 C38 -2.1(6) . . . . ?
C40 C41 C42 C38 -1.1(7) . . . . ?
C2 C1 C10 F29 179.9(4) . . . . ?
C2 C1 C10 C9 -0.9(7) . . . . ?
C1 N11 C12 C13 179.2(4) . . . . ?
C1 C2 C3 F25 -179.9(4) . . . . ?
C1 C2 C3 C4 -2.0(8) . . . . ?
C1 C10 C9 C4 -0.1(7) . . . . ?
C1 C10 C9 C8 179.8(5) . . . . ?
C12 N11 C1 C2 -170.7(4) . . . . ?
C12 N11 C1 C10 10.5(8) . . . . ?
C14 N15 C16 O22 -0.4(6) . . . . ?
C14 N15 C16 C17 175.7(4) . . . . ?
C32 C33 C34 C39 0.6(6) . . . . ?
C32 C33 C34 C35 -179.4(4) . . . . ?
C32 C33 C43 C44 179.8(5) . . . . ?
C33 C34 C35 C36 179.8(4) . . . . ?
C33 C34 C35 C45 -1.0(7) . . . . ?
C33 C43 C44 C45 0.3(8) . . . . ?
C34 C39 C38 C42 179.7(4) . . . . ?
C34 C39 C38 C37 0.4(6) . . . . ?
C34 C33 C43 C44 -1.0(7) . . . . ?
C34 C35 C36 C37 -0.2(8) . . . . ?
C34 C35 C45 C44 0.3(8) . . . . ?
C38 C39 C34 C33 -179.9(4) . . . . ?
C38 C39 C34 C35 0.1(6) . . . . ?
C38 C37 C36 C35 0.7(8) . . . . ?
C10 C9 C8 F28 -0.3(8) . . . . ?
C10 C9 C8 C7 179.7(5) . . . . ?
C42 C38 C37 C36 179.9(5) . . . . ?
C37 C38 C42 C41 -178.8(4) . . . . ?
C4 C9 C8 F28 179.7(4) . . . . ?
C4 C9 C8 C7 -0.4(8) . . . . ?
C4 C5 C6 F26 -178.6(5) . . . . ?
C4 C5 C6 C7 0.5(9) . . . . ?
C35 C45 C44 C43 0.0(9) . . . . ?
C3 C2 C1 N11 -176.9(4) . . . . ?
C3 C2 C1 C10 2.0(7) . . . . ?
C3 C4 C9 C10 0.3(7) . . . . ?
C3 C4 C9 C8 -179.7(5) . . . . ?
C3 C4 C5 F24 0.1(8) . . . . ?
C3 C4 C5 C6 179.6(5) . . . . ?
C36 C35 C45 C44 179.5(5) . . . . ?
C9 C4 C3 F25 178.6(4) . . . . ?
C9 C4 C3 C2 0.8(7) . . . . ?
C9 C4 C5 F24 179.7(5) . . . . ?
C9 C4 C5 C6 -0.8(8) . . . . ?
C9 C8 C7 F27 177.5(5) . . . . ?
C9 C8 C7 C6 0.1(9) . . . . ?
C45 C35 C36 C37 -179.4(5) . . . . ?
C43 C33 C34 C39 -178.7(4) . . . . ?
C43 C33 C34 C35 1.3(7) . . . . ?
C8 C7 C6 F26 179.0(5) . . . . ?
C8 C7 C6 C5 -0.2(9) . . . . ?
C5 C4 C3 F25 -1.8(8) . . . . ?
C5 C4 C3 C2 -179.6(5) . . . . ?
C5 C4 C9 C10 -179.3(4) . . . . ?
C5 C4 C9 C8 0.7(7) . . . . ?

loop_
_smtbx_masks_void_nr
_smtbx_masks_void_average_x
_smtbx_masks_void_average_y
_smtbx_masks_void_average_z
_smtbx_masks_void_volume
_smtbx_masks_void_count_electrons
_smtbx_masks_void_content
1 -0.283 0.115 0.250 107.8 29.8 ?
2 -0.664 0.385 0.750 107.8 29.7 ?
3 -0.284 0.615 0.250 107.8 29.8 ?
4 -0.232 0.885 0.750 107.8 29.7 ?
